data_1557428
loop_
_publ_author_name
'Zhuang, Zeyan'
'Dai, Jun'
'Yu, Maoxing'
'Li, Jianqing'
'Shen, Pingchuan'
'Hu, Rong'
'Lou, Xiaoding'
'Zhao, Zujin'
'Tang, Ben Zhong'

_publ_section_title
;
 Type I photosensitizers based on phosphindole oxide for photodynamic
 therapy: apoptosis and autophagy induced by endoplasmic reticulum stress
;
_journal_issue 13
_journal_name_full 'Chemical Science'
_journal_page_first 3405
_journal_page_last 3417
_journal_paper_doi 10.1039/D0SC00785D
_journal_volume 11
_journal_year 2020
_chemical_formula_moiety 'C33 H27 N2 O2 P'
_chemical_formula_sum 'C33 H27 N2 O2 P'
_chemical_formula_weight 514.53
_space_group_crystal_system triclinic
_space_group_IT_number 2
_space_group_name_Hall '-P 1'
_space_group_name_H-M_alt 'P -1'
_atom_sites_solution_hydrogens geom
_audit_creation_method SHELXL-2014/7
_audit_update_record
;
2019-08-06 deposited with the CCDC.	2020-02-21 downloaded from the CCDC.
;
_cell_angle_alpha 71.708(2)
_cell_angle_beta 65.4407(19)
_cell_angle_gamma 89.239(2)
_cell_formula_units_Z 2
_cell_length_a 10.6898(7)
_cell_length_b 11.7750(8)
_cell_length_c 11.9913(7)
_cell_measurement_reflns_used 5820
_cell_measurement_temperature 173(2)
_cell_measurement_theta_max 25.09
_cell_measurement_theta_min 2.20
_cell_volume 1291.40(15)
_computing_structure_refinement 'SHELXL-2014/7 (Sheldrick, 2014)'
_diffrn_ambient_temperature 173(2)
_diffrn_measured_fraction_theta_full 0.999
_diffrn_measured_fraction_theta_max 0.999
_diffrn_measurement_device_type 'PHOTON 100 CMOS detector'
_diffrn_measurement_method 'omega scan'
_diffrn_radiation_type MoK\a
_diffrn_radiation_wavelength 0.71073
_diffrn_reflns_av_unetI/netI 0.0580
_diffrn_reflns_Laue_measured_fraction_full 0.999
_diffrn_reflns_Laue_measured_fraction_max 0.999
_diffrn_reflns_limit_h_max 12
_diffrn_reflns_limit_h_min -11
_diffrn_reflns_limit_k_max 14
_diffrn_reflns_limit_k_min -12
_diffrn_reflns_limit_l_max 14
_diffrn_reflns_limit_l_min 0
_diffrn_reflns_number 4543
_diffrn_reflns_point_group_measured_fraction_full 0.999
_diffrn_reflns_point_group_measured_fraction_max 0.999
_diffrn_reflns_theta_full 25.025
_diffrn_reflns_theta_max 25.025
_diffrn_reflns_theta_min 2.114
_diffrn_source 'fine-focus sealed tube'
_exptl_absorpt_coefficient_mu 0.141
_exptl_absorpt_correction_T_max 0.7452
_exptl_absorpt_correction_T_min 0.6722
_exptl_absorpt_correction_type multi-scan
_exptl_absorpt_process_details 'TWINABS (Bruker, 2012)'
_exptl_crystal_density_diffrn 1.323
_exptl_crystal_description block
_exptl_crystal_F_000 540
_exptl_crystal_size_max 0.370
_exptl_crystal_size_mid 0.330
_exptl_crystal_size_min 0.180
_refine_diff_density_max 0.270
_refine_diff_density_min -0.284
_refine_diff_density_rms 0.060
_refine_ls_extinction_method none
_refine_ls_goodness_of_fit_ref 1.038
_refine_ls_hydrogen_treatment constr
_refine_ls_matrix_type full
_refine_ls_number_parameters 345
_refine_ls_number_reflns 4543
_refine_ls_number_restraints 0
_refine_ls_restrained_S_all 1.038
_refine_ls_R_factor_all 0.0899
_refine_ls_R_factor_gt 0.0597
_refine_ls_shift/su_max 0.000
_refine_ls_shift/su_mean 0.000
_refine_ls_structure_factor_coef Fsqd
_refine_ls_weighting_details 'w=1/[\s^2^(Fo^2^)+(0.0433P)^2^+1.7064P] where P=(Fo^2^+2Fc^2^)/3'
_refine_ls_weighting_scheme calc
_refine_ls_wR_factor_gt 0.1164
_refine_ls_wR_factor_ref 0.1316
_reflns_Friedel_coverage 0.000
_reflns_number_gt 3587
_reflns_number_total 4543
_reflns_threshold_expression 'I > 2\s(I)'
_cod_data_source_file d0sc00785d2.cif
_cod_data_source_block 1
_cod_depositor_comments
;Adding full bibliography for 1557428--1557429.cif.

 Adding full bibliography for 1557428--1557429.cif.
;
_cod_database_code 1557428
_shelx_shelxl_version_number 2014/7
_shelx_space_group_comment
;
The symmetry employed for this shelxl refinement is uniquely defined
by the following loop, which should always be used as a source of
symmetry information in preference to the above space-group names.
They are only intended as comments.
;
_shelx_estimated_absorpt_t_min 0.950
_shelx_estimated_absorpt_t_max 0.975

loop_
_space_group_symop_operation_xyz
'x, y, z'
'-x, -y, -z'

loop_
_atom_site_label
_atom_site_type_symbol
_atom_site_fract_x
_atom_site_fract_y
_atom_site_fract_z
_atom_site_U_iso_or_equiv
_atom_site_adp_type
_atom_site_occupancy
_atom_site_site_symmetry_order
_atom_site_calc_flag
_atom_site_refinement_flags_posn
_atom_site_refinement_flags_adp
_atom_site_refinement_flags_occupancy
_atom_site_disorder_assembly
_atom_site_disorder_group
C1 C 0.8250(3) 0.6784(3) 0.3871(3) 0.0216(7) Uani 1 1 d . . . . .
C2 C 0.9081(3) 0.7689(3) 0.3803(3) 0.0205(7) Uani 1 1 d . . . . .
C3 C 0.8337(3) 0.8586(3) 0.4389(3) 0.0210(7) Uani 1 1 d . . . . .
C4 C 0.6882(3) 0.8325(3) 0.4957(3) 0.0231(7) Uani 1 1 d . . . . .
C5 C 0.6042(4) 0.9076(3) 0.5520(3) 0.0271(8) Uani 1 1 d . . . . .
H5 H 0.5061 0.8883 0.5910 0.033 Uiso 1 1 calc R U . . .
C6 C 0.6647(4) 1.0122(3) 0.5510(4) 0.0290(8) Uani 1 1 d . . . . .
H6 H 0.6078 1.0651 0.5888 0.035 Uiso 1 1 calc R U . . .
C7 C 0.8067(4) 1.0385(3) 0.4952(4) 0.0298(8) Uani 1 1 d . . . . .
H7 H 0.8472 1.1102 0.4944 0.036 Uiso 1 1 calc R U . . .
C8 C 0.8924(4) 0.9623(3) 0.4398(3) 0.0261(8) Uani 1 1 d . . . . .
H8 H 0.9904 0.9811 0.4029 0.031 Uiso 1 1 calc R U . . .
C9 C 0.6662(4) 0.5689(4) 0.6905(4) 0.0436(11) Uani 1 1 d . . . . .
H9A H 0.6935 0.6446 0.6991 0.052 Uiso 1 1 calc R U . . .
H9B H 0.7517 0.5363 0.6461 0.052 Uiso 1 1 calc R U . . .
C10 C 0.5791(5) 0.4795(4) 0.8220(4) 0.0548(13) Uani 1 1 d . . . . .
H10A H 0.4943 0.5120 0.8650 0.082 Uiso 1 1 calc R U . . .
H10B H 0.6314 0.4636 0.8746 0.082 Uiso 1 1 calc R U . . .
H10C H 0.5545 0.4041 0.8128 0.082 Uiso 1 1 calc R U . . .
C11 C 0.9107(3) 0.3902(3) 0.2278(3) 0.0229(8) Uani 1 1 d . . . . .
C12 C 1.0176(3) 0.4791(3) 0.1939(3) 0.0253(8) Uani 1 1 d . . . . .
H12 H 1.1090 0.4769 0.1333 0.030 Uiso 1 1 calc R U . . .
C13 C 0.9927(3) 0.5702(3) 0.2471(3) 0.0253(8) Uani 1 1 d . . . . .
H13 H 1.0679 0.6288 0.2231 0.030 Uiso 1 1 calc R U . . .
C14 C 0.8596(3) 0.5788(3) 0.3355(3) 0.0202(7) Uani 1 1 d . . . . .
C15 C 0.7539(3) 0.4873(3) 0.3702(3) 0.0259(8) Uani 1 1 d . . . . .
H15 H 0.6624 0.4891 0.4306 0.031 Uiso 1 1 calc R U . . .
C16 C 0.7787(3) 0.3953(3) 0.3195(4) 0.0279(8) Uani 1 1 d . . . . .
H16 H 0.7047 0.3340 0.3473 0.033 Uiso 1 1 calc R U . . .
C17 C 1.0741(3) 0.2679(3) 0.1201(3) 0.0241(8) Uani 1 1 d . . . . .
C18 C 1.1415(4) 0.2769(4) -0.0090(4) 0.0338(9) Uani 1 1 d . . . . .
H18 H 1.0964 0.3041 -0.0643 0.041 Uiso 1 1 calc R U . . .
C19 C 1.2745(4) 0.2465(4) -0.0587(4) 0.0352(9) Uani 1 1 d . . . . .
H19 H 1.3199 0.2517 -0.1474 0.042 Uiso 1 1 calc R U . . .
C20 C 1.3404(4) 0.2087(3) 0.0211(4) 0.0315(9) Uani 1 1 d . . . . .
H20 H 1.4321 0.1890 -0.0129 0.038 Uiso 1 1 calc R U . . .
C21 C 1.2733(4) 0.1996(3) 0.1506(4) 0.0296(8) Uani 1 1 d . . . . .
H21 H 1.3187 0.1727 0.2056 0.036 Uiso 1 1 calc R U . . .
C22 C 1.1406(3) 0.2292(3) 0.2007(3) 0.0250(8) Uani 1 1 d . . . . .
H22 H 1.0950 0.2232 0.2897 0.030 Uiso 1 1 calc R U . . .
C23 C 0.8319(3) 0.2401(3) 0.1573(3) 0.0246(8) Uani 1 1 d . . . . .
C24 C 0.7325(4) 0.3010(3) 0.1262(3) 0.0292(8) Uani 1 1 d . . . . .
H24 H 0.7349 0.3852 0.1115 0.035 Uiso 1 1 calc R U . . .
C25 C 0.6300(4) 0.2401(4) 0.1162(4) 0.0344(9) Uani 1 1 d . . . . .
H25 H 0.5622 0.2828 0.0953 0.041 Uiso 1 1 calc R U . . .
C26 C 0.6253(4) 0.1182(4) 0.1364(4) 0.0360(9) Uani 1 1 d . . . . .
H26 H 0.5539 0.0767 0.1304 0.043 Uiso 1 1 calc R U . . .
C27 C 0.7244(4) 0.0568(4) 0.1651(4) 0.0389(10) Uani 1 1 d . . . . .
H27 H 0.7220 -0.0272 0.1783 0.047 Uiso 1 1 calc R U . . .
C28 C 0.8282(4) 0.1173(3) 0.1752(4) 0.0317(9) Uani 1 1 d . . . . .
H28 H 0.8969 0.0746 0.1942 0.038 Uiso 1 1 calc R U . . .
C29 C 1.2825(4) 0.8969(3) 0.1610(4) 0.0328(9) Uani 1 1 d . . . . .
H29 H 1.3338 0.9598 0.0805 0.039 Uiso 1 1 calc R U . . .
C30 C 1.1398(4) 0.8786(3) 0.2072(4) 0.0304(9) Uani 1 1 d . . . . .
H30 H 1.0953 0.9278 0.1594 0.037 Uiso 1 1 calc R U . . .
C31 C 1.0629(3) 0.7872(3) 0.3242(3) 0.0205(7) Uani 1 1 d . . . . .
C32 C 1.1347(3) 0.7182(3) 0.3888(3) 0.0252(8) Uani 1 1 d . . . . .
H32 H 1.0863 0.6541 0.4689 0.030 Uiso 1 1 calc R U . . .
C33 C 1.2778(4) 0.7443(4) 0.3347(4) 0.0322(9) Uani 1 1 d . . . . .
H33 H 1.3253 0.6969 0.3805 0.039 Uiso 1 1 calc R U . . .
N1 N 0.9363(3) 0.2998(3) 0.1707(3) 0.0274(7) Uani 1 1 d . . . . .
N2 N 1.3529(3) 0.8321(3) 0.2223(3) 0.0330(8) Uani 1 1 d . . . . .
O1 O 0.5499(2) 0.6994(2) 0.4158(3) 0.0356(7) Uani 1 1 d . . . . .
O2 O 0.5870(2) 0.5932(2) 0.6148(2) 0.0302(6) Uani 1 1 d . . . . .
P1 P 0.64489(9) 0.69607(9) 0.47616(9) 0.0238(2) Uani 1 1 d . . . . .

loop_
_atom_site_aniso_label
_atom_site_aniso_U_11
_atom_site_aniso_U_22
_atom_site_aniso_U_33
_atom_site_aniso_U_23
_atom_site_aniso_U_13
_atom_site_aniso_U_12
C1 0.0210(17) 0.0246(18) 0.0175(17) -0.0034(15) -0.0094(14) 0.0033(14)
C2 0.0214(17) 0.0204(18) 0.0215(18) -0.0067(15) -0.0114(15) 0.0029(14)
C3 0.0239(17) 0.0217(18) 0.0219(18) -0.0082(15) -0.0135(15) 0.0059(14)
C4 0.0254(18) 0.0221(18) 0.0217(18) -0.0053(15) -0.0118(15) 0.0051(14)
C5 0.0220(18) 0.036(2) 0.0257(19) -0.0128(17) -0.0107(16) 0.0096(16)
C6 0.033(2) 0.030(2) 0.031(2) -0.0169(17) -0.0153(17) 0.0126(16)
C7 0.031(2) 0.026(2) 0.036(2) -0.0132(18) -0.0162(18) 0.0031(16)
C8 0.0234(18) 0.029(2) 0.027(2) -0.0097(16) -0.0112(16) 0.0036(15)
C9 0.051(3) 0.039(2) 0.036(2) -0.002(2) -0.021(2) -0.002(2)
C10 0.062(3) 0.044(3) 0.035(3) -0.001(2) -0.008(2) 0.007(2)
C11 0.0185(17) 0.0267(19) 0.0294(19) -0.0134(16) -0.0132(15) 0.0069(14)
C12 0.0188(17) 0.029(2) 0.029(2) -0.0134(17) -0.0087(15) 0.0050(15)
C13 0.0203(18) 0.027(2) 0.030(2) -0.0104(16) -0.0117(16) -0.0002(15)
C14 0.0191(17) 0.0227(18) 0.0191(17) -0.0075(15) -0.0081(14) 0.0026(14)
C15 0.0218(18) 0.030(2) 0.0270(19) -0.0148(17) -0.0077(15) 0.0059(15)
C16 0.0174(17) 0.032(2) 0.036(2) -0.0143(17) -0.0102(16) -0.0012(15)
C17 0.0238(18) 0.0242(19) 0.0288(19) -0.0116(16) -0.0139(15) 0.0056(15)
C18 0.036(2) 0.040(2) 0.034(2) -0.0161(19) -0.0207(18) 0.0108(18)
C19 0.034(2) 0.039(2) 0.030(2) -0.0154(18) -0.0081(18) 0.0047(18)
C20 0.0226(18) 0.029(2) 0.040(2) -0.0128(18) -0.0101(17) 0.0051(16)
C21 0.0259(19) 0.026(2) 0.037(2) -0.0064(17) -0.0170(17) 0.0033(15)
C22 0.0212(17) 0.027(2) 0.0265(19) -0.0109(16) -0.0089(15) 0.0019(15)
C23 0.0241(18) 0.031(2) 0.0238(18) -0.0138(16) -0.0118(15) 0.0051(15)
C24 0.0261(19) 0.034(2) 0.029(2) -0.0102(17) -0.0136(16) 0.0043(16)
C25 0.0229(19) 0.053(3) 0.031(2) -0.0139(19) -0.0145(16) 0.0038(18)
C26 0.030(2) 0.051(3) 0.036(2) -0.023(2) -0.0153(18) -0.0025(18)
C27 0.046(2) 0.035(2) 0.040(2) -0.020(2) -0.017(2) -0.0023(19)
C28 0.035(2) 0.034(2) 0.036(2) -0.0174(18) -0.0209(18) 0.0087(17)
C29 0.027(2) 0.028(2) 0.033(2) -0.0128(18) -0.0019(17) -0.0015(16)
C30 0.0271(19) 0.030(2) 0.032(2) -0.0101(18) -0.0114(17) 0.0085(16)
C31 0.0204(17) 0.0189(17) 0.0243(18) -0.0123(15) -0.0080(15) 0.0021(14)
C32 0.0238(18) 0.0243(19) 0.0273(19) -0.0094(16) -0.0105(16) 0.0047(15)
C33 0.025(2) 0.042(2) 0.040(2) -0.023(2) -0.0172(18) 0.0109(17)
N1 0.0208(15) 0.0348(18) 0.0394(18) -0.0234(15) -0.0172(14) 0.0096(13)
N2 0.0212(15) 0.040(2) 0.039(2) -0.0231(17) -0.0077(15) 0.0033(15)
O1 0.0254(14) 0.0497(17) 0.0463(17) -0.0258(14) -0.0222(12) 0.0096(12)
O2 0.0262(13) 0.0295(14) 0.0298(14) -0.0118(12) -0.0059(11) -0.0031(11)
P1 0.0173(4) 0.0285(5) 0.0271(5) -0.0127(4) -0.0087(4) 0.0033(4)

loop_
_atom_type_symbol
_atom_type_description
_atom_type_scat_dispersion_real
_atom_type_scat_dispersion_imag
_atom_type_scat_source
C C 0.0033 0.0016 'International Tables Vol C Tables 4.2.6.8 and 6.1.1.4'
H H 0.0000 0.0000 'International Tables Vol C Tables 4.2.6.8 and 6.1.1.4'
N N 0.0061 0.0033 'International Tables Vol C Tables 4.2.6.8 and 6.1.1.4'
O O 0.0106 0.0060 'International Tables Vol C Tables 4.2.6.8 and 6.1.1.4'
P P 0.1023 0.0942 'International Tables Vol C Tables 4.2.6.8 and 6.1.1.4'

loop_
_geom_angle_atom_site_label_1
_geom_angle_atom_site_label_2
_geom_angle_atom_site_label_3
_geom_angle
_geom_angle_site_symmetry_1
_geom_angle_site_symmetry_3
_geom_angle_publ_flag
C2 C1 C14 130.7(3) . . ?
C2 C1 P1 108.6(2) . . ?
C14 C1 P1 120.7(2) . . ?
C1 C2 C3 115.1(3) . . ?
C1 C2 C31 127.9(3) . . ?
C3 C2 C31 117.0(3) . . ?
C8 C3 C4 118.8(3) . . ?
C8 C3 C2 127.1(3) . . ?
C4 C3 C2 114.0(3) . . ?
C5 C4 C3 121.3(3) . . ?
C5 C4 P1 130.5(3) . . ?
C3 C4 P1 108.3(2) . . ?
C4 C5 C6 119.3(3) . . ?
C4 C5 H5 120.4 . . ?
C6 C5 H5 120.4 . . ?
C7 C6 C5 119.8(3) . . ?
C7 C6 H6 120.1 . . ?
C5 C6 H6 120.1 . . ?
C6 C7 C8 121.3(3) . . ?
C6 C7 H7 119.3 . . ?
C8 C7 H7 119.3 . . ?
C3 C8 C7 119.5(3) . . ?
C3 C8 H8 120.3 . . ?
C7 C8 H8 120.3 . . ?
O2 C9 C10 108.9(3) . . ?
O2 C9 H9A 109.9 . . ?
C10 C9 H9A 109.9 . . ?
O2 C9 H9B 109.9 . . ?
C10 C9 H9B 109.9 . . ?
H9A C9 H9B 108.3 . . ?
C9 C10 H10A 109.5 . . ?
C9 C10 H10B 109.5 . . ?
H10A C10 H10B 109.5 . . ?
C9 C10 H10C 109.5 . . ?
H10A C10 H10C 109.5 . . ?
H10B C10 H10C 109.5 . . ?
C12 C11 C16 117.5(3) . . ?
C12 C11 N1 120.6(3) . . ?
C16 C11 N1 121.9(3) . . ?
C13 C12 C11 121.0(3) . . ?
C13 C12 H12 119.5 . . ?
C11 C12 H12 119.5 . . ?
C12 C13 C14 121.9(3) . . ?
C12 C13 H13 119.0 . . ?
C14 C13 H13 119.0 . . ?
C15 C14 C13 116.2(3) . . ?
C15 C14 C1 119.4(3) . . ?
C13 C14 C1 124.3(3) . . ?
C16 C15 C14 122.0(3) . . ?
C16 C15 H15 119.0 . . ?
C14 C15 H15 119.0 . . ?
C15 C16 C11 121.2(3) . . ?
C15 C16 H16 119.4 . . ?
C11 C16 H16 119.4 . . ?
C18 C17 C22 119.7(3) . . ?
C18 C17 N1 120.0(3) . . ?
C22 C17 N1 120.2(3) . . ?
C17 C18 C19 120.5(3) . . ?
C17 C18 H18 119.8 . . ?
C19 C18 H18 119.8 . . ?
C20 C19 C18 119.7(4) . . ?
C20 C19 H19 120.1 . . ?
C18 C19 H19 120.1 . . ?
C19 C20 C21 120.0(3) . . ?
C19 C20 H20 120.0 . . ?
C21 C20 H20 120.0 . . ?
C22 C21 C20 120.5(3) . . ?
C22 C21 H21 119.8 . . ?
C20 C21 H21 119.8 . . ?
C21 C22 C17 119.6(3) . . ?
C21 C22 H22 120.2 . . ?
C17 C22 H22 120.2 . . ?
C24 C23 C28 118.6(3) . . ?
C24 C23 N1 121.7(3) . . ?
C28 C23 N1 119.7(3) . . ?
C25 C24 C23 120.6(4) . . ?
C25 C24 H24 119.7 . . ?
C23 C24 H24 119.7 . . ?
C26 C25 C24 120.6(4) . . ?
C26 C25 H25 119.7 . . ?
C24 C25 H25 119.7 . . ?
C27 C26 C25 119.7(3) . . ?
C27 C26 H26 120.2 . . ?
C25 C26 H26 120.2 . . ?
C26 C27 C28 120.2(4) . . ?
C26 C27 H27 119.9 . . ?
C28 C27 H27 119.9 . . ?
C27 C28 C23 120.4(3) . . ?
C27 C28 H28 119.8 . . ?
C23 C28 H28 119.8 . . ?
N2 C29 C30 124.2(4) . . ?
N2 C29 H29 117.9 . . ?
C30 C29 H29 117.9 . . ?
C29 C30 C31 119.0(4) . . ?
C29 C30 H30 120.5 . . ?
C31 C30 H30 120.5 . . ?
C30 C31 C32 117.6(3) . . ?
C30 C31 C2 120.3(3) . . ?
C32 C31 C2 122.1(3) . . ?
C33 C32 C31 119.0(3) . . ?
C33 C32 H32 120.5 . . ?
C31 C32 H32 120.5 . . ?
N2 C33 C32 123.9(3) . . ?
N2 C33 H33 118.0 . . ?
C32 C33 H33 118.0 . . ?
C11 N1 C23 122.6(3) . . ?
C11 N1 C17 119.4(3) . . ?
C23 N1 C17 118.0(3) . . ?
C33 N2 C29 116.3(3) . . ?
C9 O2 P1 120.9(2) . . ?
O1 P1 O2 110.78(15) . . ?
O1 P1 C4 117.23(16) . . ?
O2 P1 C4 107.58(14) . . ?
O1 P1 C1 118.70(15) . . ?
O2 P1 C1 106.95(15) . . ?
C4 P1 C1 93.97(15) . . ?

loop_
_geom_bond_atom_site_label_1
_geom_bond_atom_site_label_2
_geom_bond_distance
_geom_bond_site_symmetry_2
_geom_bond_publ_flag
C1 C2 1.358(5) . ?
C1 C14 1.466(5) . ?
C1 P1 1.819(3) . ?
C2 C3 1.490(5) . ?
C2 C31 1.494(4) . ?
C3 C8 1.385(5) . ?
C3 C4 1.406(4) . ?
C4 C5 1.376(5) . ?
C4 P1 1.788(3) . ?
C5 C6 1.392(5) . ?
C5 H5 0.9500 . ?
C6 C7 1.374(5) . ?
C6 H6 0.9500 . ?
C7 C8 1.389(5) . ?
C7 H7 0.9500 . ?
C8 H8 0.9500 . ?
C9 O2 1.446(5) . ?
C9 C10 1.492(6) . ?
C9 H9A 0.9900 . ?
C9 H9B 0.9900 . ?
C10 H10A 0.9800 . ?
C10 H10B 0.9800 . ?
C10 H10C 0.9800 . ?
C11 C12 1.395(5) . ?
C11 C16 1.398(5) . ?
C11 N1 1.404(4) . ?
C12 C13 1.382(5) . ?
C12 H12 0.9500 . ?
C13 C14 1.403(4) . ?
C13 H13 0.9500 . ?
C14 C15 1.404(5) . ?
C15 C16 1.373(5) . ?
C15 H15 0.9500 . ?
C16 H16 0.9500 . ?
C17 C18 1.378(5) . ?
C17 C22 1.389(5) . ?
C17 N1 1.437(4) . ?
C18 C19 1.386(5) . ?
C18 H18 0.9500 . ?
C19 C20 1.377(5) . ?
C19 H19 0.9500 . ?
C20 C21 1.381(5) . ?
C20 H20 0.9500 . ?
C21 C22 1.380(5) . ?
C21 H21 0.9500 . ?
C22 H22 0.9500 . ?
C23 C24 1.387(5) . ?
C23 C28 1.392(5) . ?
C23 N1 1.416(4) . ?
C24 C25 1.382(5) . ?
C24 H24 0.9500 . ?
C25 C26 1.377(5) . ?
C25 H25 0.9500 . ?
C26 C27 1.376(6) . ?
C26 H26 0.9500 . ?
C27 C28 1.393(5) . ?
C27 H27 0.9500 . ?
C28 H28 0.9500 . ?
C29 N2 1.335(5) . ?
C29 C30 1.383(5) . ?
C29 H29 0.9500 . ?
C30 C31 1.385(5) . ?
C30 H30 0.9500 . ?
C31 C32 1.390(5) . ?
C32 C33 1.385(5) . ?
C32 H32 0.9500 . ?
C33 N2 1.334(5) . ?
C33 H33 0.9500 . ?
O1 P1 1.466(3) . ?
O2 P1 1.586(3) . ?
